data_1545949
loop_
_publ_author_name
'Chan, Chieh-Kai'
'Tsai, Yu-Lin'
'Chang, Meng-Yang'

_publ_section_title
;
 CuI Mediated One-Pot Cycloacetalization/Ketalization of o-Carbonyl
 Allylbenzenes: Synthesis of Benzobicyclo[3.2.1]octane Core.
;
_journal_issue 7
_journal_name_full 'Organic letters'
_journal_page_first 1870
_journal_page_last 1873
_journal_paper_doi 10.1021/acs.orglett.7b00630
_journal_volume 19
_journal_year 2017
_chemical_formula_sum 'C15 H20 O5'
_chemical_formula_weight 280.31
_space_group_crystal_system monoclinic
_space_group_IT_number 15
_space_group_name_Hall '-C 2yc'
_space_group_name_H-M_alt 'C 1 2/c 1'
_symmetry_space_group_name_Hall '-C 2yc'
_symmetry_space_group_name_H-M 'C 1 2/c 1'
_atom_sites_solution_hydrogens geom
_audit_creation_method SHELXL-2014/6
_cell_angle_alpha 90
_cell_angle_beta 125.607(3)
_cell_angle_gamma 90
_cell_formula_units_Z 8
_cell_length_a 36.172(6)
_cell_length_b 4.3144(6)
_cell_length_c 21.587(3)
_cell_measurement_reflns_used 2215
_cell_measurement_temperature 100(2)
_cell_measurement_theta_max 26.4509
_cell_measurement_theta_min 2.7704
_cell_volume 2739.0(7)
_computing_cell_refinement 'SAINT V8.34A (Bruker AXS Inc., 2013)'
_computing_data_collection 'Bruker APEX2'
_computing_data_reduction 'SAINT V8.34A (Bruker AXS Inc., 2013)'
_computing_molecular_graphics 'Bruker SHELXTL'
_computing_publication_material 'Bruker SHELXTL'
_computing_structure_refinement 'SHELXL-2014/6 (Sheldrick, 2014)'
_diffrn_ambient_temperature 100(2)
_diffrn_detector_area_resol_mean 8.3333
_diffrn_measured_fraction_theta_full 1.000
_diffrn_measured_fraction_theta_max 0.999
_diffrn_measurement_device_type 'Bruker APEX-II CCD'
_diffrn_measurement_method '\f and \w scans'
_diffrn_radiation_type MoK\a
_diffrn_radiation_wavelength 0.71073
_diffrn_reflns_av_R_equivalents 0.0412
_diffrn_reflns_av_unetI/netI 0.0357
_diffrn_reflns_Laue_measured_fraction_full 1.000
_diffrn_reflns_Laue_measured_fraction_max 0.999
_diffrn_reflns_limit_h_max 44
_diffrn_reflns_limit_h_min -44
_diffrn_reflns_limit_k_max 5
_diffrn_reflns_limit_k_min -5
_diffrn_reflns_limit_l_max 27
_diffrn_reflns_limit_l_min -27
_diffrn_reflns_number 11160
_diffrn_reflns_point_group_measured_fraction_full 1.000
_diffrn_reflns_point_group_measured_fraction_max 0.999
_diffrn_reflns_theta_full 25.242
_diffrn_reflns_theta_max 26.456
_diffrn_reflns_theta_min 1.385
_exptl_absorpt_coefficient_mu 0.101
_exptl_absorpt_correction_T_max 0.9485
_exptl_absorpt_correction_T_min 0.8858
_exptl_absorpt_correction_type multi-scan
_exptl_absorpt_process_details 'SADABS V2014/4 (Bruker AXS Inc.)'
_exptl_crystal_colour Colorless
_exptl_crystal_density_diffrn 1.359
_exptl_crystal_density_meas ?
_exptl_crystal_density_method 'not measured'
_exptl_crystal_description Lump
_exptl_crystal_F_000 1200
_exptl_crystal_size_max 0.20
_exptl_crystal_size_mid 0.15
_exptl_crystal_size_min 0.15
_refine_diff_density_max 0.255
_refine_diff_density_min -0.270
_refine_diff_density_rms 0.048
_refine_ls_extinction_method none
_refine_ls_goodness_of_fit_ref 1.026
_refine_ls_hydrogen_treatment constr
_refine_ls_matrix_type full
_refine_ls_number_parameters 184
_refine_ls_number_reflns 2847
_refine_ls_number_restraints 0
_refine_ls_restrained_S_all 1.026
_refine_ls_R_factor_all 0.0559
_refine_ls_R_factor_gt 0.0383
_refine_ls_shift/su_max 0.000
_refine_ls_shift/su_mean 0.000
_refine_ls_structure_factor_coef Fsqd
_refine_ls_weighting_details 'w=1/[\s^2^(Fo^2^)+(0.0457P)^2^+1.3795P] where P=(Fo^2^+2Fc^2^)/3'
_refine_ls_weighting_scheme calc
_refine_ls_wR_factor_gt 0.0881
_refine_ls_wR_factor_ref 0.0970
_reflns_Friedel_coverage 0.000
_reflns_number_gt 2183
_reflns_number_total 2847
_reflns_threshold_expression 'I > 2\s(I)'
_cod_data_source_file ol7b00630_si_005.cif
_cod_data_source_block mo_160901LT_0m
_cod_depositor_comments
;
The following automatic conversions were performed:

'_exptl_crystal_density_meas' value 'not measured' was changed to '?'
- the value is perceived as not measured.

Automatic conversion script
Id: cif_fix_values 4973 2017-02-22 13:04:09Z antanas 
;
_cod_original_cell_volume 2739.1(7)
_cod_database_code 1545949
_shelx_space_group_comment
;
The symmetry employed for this shelxl refinement is uniquely defined
by the following loop, which should always be used as a source of
symmetry information in preference to the above space-group names.
They are only intended as comments.
;
_shelxl_version_number 2014/6

loop_
_space_group_symop_operation_xyz
'x, y, z'
'-x, y, -z+1/2'
'x+1/2, y+1/2, z'
'-x+1/2, y+1/2, -z+1/2'
'-x, -y, -z'
'x, -y, z-1/2'
'-x+1/2, -y+1/2, -z'
'x+1/2, -y+1/2, z-1/2'

loop_
_atom_site_label
_atom_site_type_symbol
_atom_site_fract_x
_atom_site_fract_y
_atom_site_fract_z
_atom_site_U_iso_or_equiv
_atom_site_adp_type
_atom_site_occupancy
_atom_site_site_symmetry_order
_atom_site_calc_flag
_atom_site_refinement_flags_posn
_atom_site_refinement_flags_adp
O1 O 0.16167(3) 0.5479(3) 0.08430(6) 0.0174(3) Uani 1 1 d . .
H1 H 0.1828 0.4637 0.0847 0.026 Uiso 1 1 calc R U
O2 O 0.08120(3) 0.1981(2) 0.22266(5) 0.0143(2) Uani 1 1 d . .
O3 O 0.21845(3) 0.8036(2) 0.27932(5) 0.0153(2) Uani 1 1 d . .
O4 O 0.26178(3) 0.8425(3) 0.40444(6) 0.0194(3) Uani 1 1 d . .
O5 O 0.10382(3) -0.0071(3) 0.35788(6) 0.0174(3) Uani 1 1 d . .
C1 C 0.18037(5) 0.7601(4) 0.14578(8) 0.0168(3) Uani 1 1 d . .
H19 H 0.1600 0.9416 0.1300 0.020 Uiso 1 1 calc R U
H20 H 0.2102 0.8342 0.1597 0.020 Uiso 1 1 calc R U
C2 C 0.18628(5) 0.6064(4) 0.21437(8) 0.0141(3) Uani 1 1 d . .
H18 H 0.2004 0.3977 0.2219 0.017 Uiso 1 1 calc R U
C3 C 0.14254(5) 0.5681(4) 0.20824(8) 0.0140(3) Uani 1 1 d . .
H17 H 0.1265 0.7694 0.1951 0.017 Uiso 1 1 calc R U
H16 H 0.1224 0.4185 0.1673 0.017 Uiso 1 1 calc R U
C4 C 0.15323(5) 0.4532(3) 0.28274(8) 0.0125(3) Uani 1 1 d . .
C5 C 0.12309(5) 0.2767(3) 0.28794(8) 0.0130(3) Uani 1 1 d . .
C6 C 0.04474(5) 0.3817(4) 0.21389(9) 0.0181(3) Uani 1 1 d . .
H9 H 0.0490 0.6031 0.2075 0.022 Uiso 1 1 calc R U
H10 H 0.0450 0.3610 0.2598 0.022 Uiso 1 1 calc R U
C7 C -0.00002(5) 0.2669(4) 0.14459(8) 0.0178(3) Uani 1 1 d . .
H8 H -0.0251 0.3749 0.1417 0.021 Uiso 1 1 calc R U
H7 H -0.0029 0.0428 0.1508 0.021 Uiso 1 1 calc R U
C8 C -0.00530(5) 0.3165(4) 0.07002(8) 0.0203(4) Uani 1 1 d . .
H5 H 0.0188 0.1996 0.0716 0.024 Uiso 1 1 calc R U
H6 H -0.0010 0.5391 0.0648 0.024 Uiso 1 1 calc R U
C9 C -0.05160(5) 0.2131(4) 0.00053(8) 0.0237(4) Uani 1 1 d . .
H4 H -0.0558 -0.0083 0.0048 0.036 Uiso 1 1 calc R U
H2 H -0.0531 0.2497 -0.0457 0.036 Uiso 1 1 calc R U
H3 H -0.0756 0.3315 -0.0022 0.036 Uiso 1 1 calc R U
C10 C 0.22754(5) 0.7328(3) 0.34791(8) 0.0142(3) Uani 1 1 d . .
C11 C 0.19538(5) 0.5332(3) 0.35001(8) 0.0127(3) Uani 1 1 d . .
C12 C 0.13524(5) 0.1715(3) 0.35938(8) 0.0139(3) Uani 1 1 d . .
C13 C 0.11536(5) -0.1186(4) 0.42980(9) 0.0192(3) Uani 1 1 d . .
H12 H 0.1429 -0.2458 0.4542 0.029 Uiso 1 1 calc R U
H11 H 0.0903 -0.2439 0.4216 0.029 Uiso 1 1 calc R U
H13 H 0.1208 0.0578 0.4627 0.029 Uiso 1 1 calc R U
C14 C 0.17701(5) 0.2546(4) 0.42552(8) 0.0144(3) Uani 1 1 d . .
H15 H 0.1851 0.1862 0.4738 0.017 Uiso 1 1 calc R U
C15 C 0.20652(5) 0.4370(4) 0.42050(8) 0.0144(3) Uani 1 1 d . .
H14 H 0.2348 0.4974 0.4657 0.017 Uiso 1 1 calc R U

loop_
_atom_site_aniso_label
_atom_site_aniso_U_11
_atom_site_aniso_U_22
_atom_site_aniso_U_33
_atom_site_aniso_U_23
_atom_site_aniso_U_13
_atom_site_aniso_U_12
O1 0.0159(5) 0.0215(6) 0.0148(5) -0.0023(4) 0.0088(5) 0.0021(5)
O2 0.0095(5) 0.0173(6) 0.0133(5) -0.0021(4) 0.0049(4) 0.0007(4)
O3 0.0159(5) 0.0166(6) 0.0126(5) -0.0026(4) 0.0079(5) -0.0039(4)
O4 0.0155(6) 0.0252(6) 0.0161(6) -0.0048(5) 0.0084(5) -0.0061(5)
O5 0.0172(5) 0.0205(6) 0.0150(5) 0.0018(5) 0.0097(5) -0.0039(5)
C1 0.0194(8) 0.0165(8) 0.0155(8) -0.0016(6) 0.0107(7) -0.0021(6)
C2 0.0146(7) 0.0135(8) 0.0123(7) -0.0029(6) 0.0068(6) -0.0017(6)
C3 0.0130(7) 0.0146(8) 0.0124(7) -0.0007(6) 0.0062(6) 0.0003(6)
C4 0.0142(7) 0.0104(7) 0.0134(7) -0.0004(6) 0.0083(6) 0.0027(6)
C5 0.0111(7) 0.0123(8) 0.0131(7) -0.0021(6) 0.0056(6) 0.0020(6)
C6 0.0154(8) 0.0192(8) 0.0194(8) -0.0003(7) 0.0100(7) 0.0048(6)
C7 0.0129(7) 0.0218(9) 0.0181(8) 0.0019(7) 0.0086(6) 0.0011(7)
C8 0.0144(8) 0.0270(9) 0.0186(8) 0.0038(7) 0.0091(7) 0.0014(7)
C9 0.0171(8) 0.0355(10) 0.0168(8) 0.0024(7) 0.0089(7) 0.0016(7)
C10 0.0142(7) 0.0146(8) 0.0142(7) 0.0003(6) 0.0084(6) 0.0030(6)
C11 0.0125(7) 0.0112(7) 0.0148(7) -0.0003(6) 0.0082(6) 0.0023(6)
C12 0.0142(7) 0.0128(8) 0.0172(8) 0.0001(6) 0.0105(6) 0.0014(6)
C13 0.0230(8) 0.0208(9) 0.0179(8) 0.0013(7) 0.0142(7) -0.0022(7)
C14 0.0156(7) 0.0158(8) 0.0115(7) 0.0019(6) 0.0077(6) 0.0027(6)
C15 0.0116(7) 0.0159(8) 0.0117(7) -0.0017(6) 0.0045(6) 0.0021(6)

loop_
_atom_type_symbol
_atom_type_description
_atom_type_scat_dispersion_real
_atom_type_scat_dispersion_imag
_atom_type_scat_source
C C 0.0033 0.0016 'International Tables Vol C Tables 4.2.6.8 and 6.1.1.4'
H H 0.0000 0.0000 'International Tables Vol C Tables 4.2.6.8 and 6.1.1.4'
O O 0.0106 0.0060 'International Tables Vol C Tables 4.2.6.8 and 6.1.1.4'

loop_
_geom_angle_atom_site_label_1
_geom_angle_atom_site_label_2
_geom_angle_atom_site_label_3
_geom_angle
C1 O1 H1 109.5
C5 O2 C6 111.84(11)
C10 O3 C2 117.95(11)
C12 O5 C13 116.88(11)
O1 C1 C2 110.49(13)
O1 C1 H19 109.6
C2 C1 H19 109.6
O1 C1 H20 109.6
C2 C1 H20 109.6
H19 C1 H20 108.1
O3 C2 C3 110.71(11)
O3 C2 C1 105.20(12)
C3 C2 C1 114.48(12)
O3 C2 H18 108.8
C3 C2 H18 108.8
C1 C2 H18 108.8
C4 C3 C2 109.70(12)
C4 C3 H17 109.7
C2 C3 H17 109.7
C4 C3 H16 109.7
C2 C3 H16 109.7
H17 C3 H16 108.2
C5 C4 C11 118.85(13)
C5 C4 C3 122.92(13)
C11 C4 C3 118.23(13)
O2 C5 C4 119.93(13)
O2 C5 C12 119.65(13)
C4 C5 C12 120.41(13)
O2 C6 C7 108.56(12)
O2 C6 H9 110.0
C7 C6 H9 110.0
O2 C6 H10 110.0
C7 C6 H10 110.0
H9 C6 H10 108.4
C6 C7 C8 113.79(13)
C6 C7 H8 108.8
C8 C7 H8 108.8
C6 C7 H7 108.8
C8 C7 H7 108.8
H8 C7 H7 107.7
C7 C8 C9 112.88(13)
C7 C8 H5 109.0
C9 C8 H5 109.0
C7 C8 H6 109.0
C9 C8 H6 109.0
H5 C8 H6 107.8
C8 C9 H4 109.5
C8 C9 H2 109.5
H4 C9 H2 109.5
C8 C9 H3 109.5
H4 C9 H3 109.5
H2 C9 H3 109.5
O4 C10 O3 117.79(13)
O4 C10 C11 123.89(13)
O3 C10 C11 118.31(12)
C15 C11 C4 120.39(14)
C15 C11 C10 118.58(13)
C4 C11 C10 120.96(13)
O5 C12 C14 124.35(13)
O5 C12 C5 115.66(13)
C14 C12 C5 119.99(13)
O5 C13 H12 109.5
O5 C13 H11 109.5
H12 C13 H11 109.5
O5 C13 H13 109.5
H12 C13 H13 109.5
H11 C13 H13 109.5
C15 C14 C12 119.58(13)
C15 C14 H15 120.2
C12 C14 H15 120.2
C14 C15 C11 120.74(13)
C14 C15 H14 119.6
C11 C15 H14 119.6

loop_
_geom_bond_atom_site_label_1
_geom_bond_atom_site_label_2
_geom_bond_distance
O1 C1 1.4184(18)
O1 H1 0.8400
O2 C5 1.3823(17)
O2 C6 1.4532(17)
O3 C10 1.3514(17)
O3 C2 1.4642(17)
O4 C10 1.2195(17)
O5 C12 1.3577(17)
O5 C13 1.4358(17)
C1 C2 1.519(2)
C1 H19 0.9900
C1 H20 0.9900
C2 C3 1.518(2)
C2 H18 1.0000
C3 C4 1.503(2)
C3 H17 0.9900
C3 H16 0.9900
C4 C5 1.387(2)
C4 C11 1.405(2)
C5 C12 1.410(2)
C6 C7 1.511(2)
C6 H9 0.9900
C6 H10 0.9900
C7 C8 1.522(2)
C7 H8 0.9900
C7 H7 0.9900
C8 C9 1.526(2)
C8 H5 0.9900
C8 H6 0.9900
C9 H4 0.9800
C9 H2 0.9800
C9 H3 0.9800
C10 C11 1.469(2)
C11 C15 1.392(2)
C12 C14 1.392(2)
C13 H12 0.9800
C13 H11 0.9800
C13 H13 0.9800
C14 C15 1.380(2)
C14 H15 0.9500
C15 H14 0.9500
